data_1563845
loop_
_publ_author_name
'Huang, Chao'
'Yang, Jin'
'Chen, Jin-Lian'
'Chen, Dong-Mei'
'Zhu, Bi-Xue'

_publ_section_title
;
 Synthesis and crystal structures of metallomacrocyclic and helical Hg(II)
 complexes with two bis(pyridylurea) ligands
;
_journal_name_full 'Inorganica Chimica Acta'
_journal_page_first 252
_journal_page_last 257
_journal_paper_doi 10.1016/j.ica.2018.08.020
_journal_volume 483
_journal_year 2018
_chemical_formula_moiety 'C33 H35 N7 O7'
_chemical_formula_sum 'C33 H35 N7 O7'
_chemical_formula_weight 641.68
_space_group_IT_number 2
_space_group_name_Hall '-P 1'
_space_group_name_H-M_alt 'P -1'
_symmetry_cell_setting triclinic
_symmetry_space_group_name_H-M 'P -1'
_atom_sites_solution_hydrogens geom
_atom_sites_solution_primary direct
_atom_sites_solution_secondary difmap
_audit_creation_method SHELXL-97
_cell_angle_alpha 81.973(13)
_cell_angle_beta 86.759(11)
_cell_angle_gamma 70.580(11)
_cell_formula_units_Z 2
_cell_length_a 7.523(3)
_cell_length_b 10.294(4)
_cell_length_c 22.424(9)
_cell_measurement_reflns_used 19717
_cell_measurement_temperature 296(2)
_cell_measurement_theta_max 24.99
_cell_measurement_theta_min 1.83
_cell_volume 1621.6(11)
_computing_cell_refinement 'SMART (Bruker, 2002)'
_computing_data_collection 'SMART (Bruker, 2002)'
_computing_data_reduction 'SMART (Bruker, 2002)'
_computing_molecular_graphics 'Ortep-3 for Windows (Farrugia, 1997)'
_computing_publication_material 'WinGX (Farrugia, 1999)'
_computing_structure_refinement 'SHELXL-97 (Sheldrick, 1997)'
_computing_structure_solution 'SHELXL-97 (Sheldrick, 1997)'
_diffrn_ambient_temperature 296(2)
_diffrn_measured_fraction_theta_full 0.996
_diffrn_measured_fraction_theta_max 0.996
_diffrn_measurement_device_type 'Bruker APEX II CCD Area Detector'
_diffrn_measurement_method '\f and \w scan'
_diffrn_radiation_monochromator graphite
_diffrn_radiation_source 'fine-focus sealed tube'
_diffrn_radiation_type MoK\a
_diffrn_radiation_wavelength 0.71073
_diffrn_reflns_av_R_equivalents 0.1169
_diffrn_reflns_av_sigmaI/netI 0.1201
_diffrn_reflns_limit_h_max 8
_diffrn_reflns_limit_h_min -8
_diffrn_reflns_limit_k_max 12
_diffrn_reflns_limit_k_min -12
_diffrn_reflns_limit_l_max 26
_diffrn_reflns_limit_l_min -26
_diffrn_reflns_number 19717
_diffrn_reflns_theta_full 24.99
_diffrn_reflns_theta_max 24.99
_diffrn_reflns_theta_min 1.83
_diffrn_standards_interval_count 0
_diffrn_standards_interval_time 0
_diffrn_standards_number 0
_exptl_absorpt_coefficient_mu 0.094
_exptl_absorpt_process_details 'SADABS (Sheldrick,1997)'
_exptl_crystal_colour COLOURLESS
_exptl_crystal_density_diffrn 1.314
_exptl_crystal_density_method 'not measured'
_exptl_crystal_description prism
_exptl_crystal_F_000 676
_exptl_crystal_size_max 0.21
_exptl_crystal_size_mid 0.20
_exptl_crystal_size_min 0.19
_refine_diff_density_max 0.238
_refine_diff_density_min -0.241
_refine_diff_density_rms 0.058
_refine_ls_extinction_method none
_refine_ls_goodness_of_fit_ref 0.958
_refine_ls_hydrogen_treatment mixed
_refine_ls_matrix_type full
_refine_ls_number_parameters 440
_refine_ls_number_reflns 5687
_refine_ls_number_restraints 5
_refine_ls_restrained_S_all 0.958
_refine_ls_R_factor_all 0.1792
_refine_ls_R_factor_gt 0.0771
_refine_ls_shift/su_max 0.010
_refine_ls_shift/su_mean 0.000
_refine_ls_structure_factor_coef Fsqd
_refine_ls_weighting_details 'calc w=1/[\s^2^(Fo^2^)+(0.1075P)^2^+0.0000P] where P=(Fo^2^+2Fc^2^)/3'
_refine_ls_weighting_scheme calc
_refine_ls_wR_factor_gt 0.1816
_refine_ls_wR_factor_ref 0.2184
_reflns_number_gt 2637
_reflns_number_total 5687
_reflns_threshold_expression >2sigma(I)
_cod_data_source_file ICA-2018-483-252.cif
_cod_data_source_block 3
_cod_original_cell_volume 1621.7(11)
_cod_database_code 1563845

loop_
_symmetry_equiv_pos_as_xyz
'x, y, z'
'-x, -y, -z'

loop_
_atom_site_label
_atom_site_type_symbol
_atom_site_fract_x
_atom_site_fract_y
_atom_site_fract_z
_atom_site_U_iso_or_equiv
_atom_site_adp_type
_atom_site_occupancy
_atom_site_symmetry_multiplicity
_atom_site_calc_flag
_atom_site_refinement_flags
_atom_site_disorder_assembly
_atom_site_disorder_group
C1 C 0.7935(8) 0.1474(6) 0.4682(3) 0.0768(16) Uani 1 1 d . . .
H1 H 0.7929 0.0792 0.5001 0.092 Uiso 1 1 calc R . .
C2 C 0.7200(8) 0.2857(6) 0.4771(2) 0.0765(16) Uani 1 1 d . . .
H2 H 0.6683 0.3104 0.5142 0.092 Uiso 1 1 calc R . .
C3 C 0.7248(7) 0.3851(5) 0.4304(2) 0.0655(14) Uani 1 1 d . . .
H3 H 0.6752 0.4784 0.4358 0.079 Uiso 1 1 calc R . .
C4 C 0.8020(6) 0.3487(4) 0.3758(2) 0.0486(12) Uani 1 1 d . . .
C5 C 0.8689(7) 0.2078(5) 0.3704(2) 0.0657(14) Uani 1 1 d . . .
H5 H 0.9193 0.1803 0.3335 0.079 Uiso 1 1 calc R . .
C6 C 0.8764(6) 0.4387(5) 0.2724(2) 0.0499(12) Uani 1 1 d . . .
C7 C 0.8768(6) 0.5830(4) 0.17515(19) 0.0430(11) Uani 1 1 d . . .
C8 C 1.0410(6) 0.5065(5) 0.1480(2) 0.0572(13) Uani 1 1 d . . .
H8 H 1.1334 0.4380 0.1713 0.069 Uiso 1 1 calc R . .
C9 C 1.0683(6) 0.5312(5) 0.0867(2) 0.0551(13) Uani 1 1 d . . .
H9 H 1.1780 0.4780 0.0689 0.066 Uiso 1 1 calc R . .
C10 C 0.9343(6) 0.6342(4) 0.0517(2) 0.0482(11) Uani 1 1 d . . .
H10 H 0.9548 0.6518 0.0105 0.058 Uiso 1 1 calc R . .
C11 C 0.7702(6) 0.7107(4) 0.07802(19) 0.0401(11) Uani 1 1 d . . .
H11 H 0.6785 0.7798 0.0547 0.048 Uiso 1 1 calc R . .
C12 C 0.7428(6) 0.6844(4) 0.13881(19) 0.0377(10) Uani 1 1 d . . .
C13 C 0.4277(6) 0.8470(4) 0.13728(18) 0.0405(10) Uani 1 1 d . . .
C14 C 0.2811(7) 0.8050(5) 0.1250(2) 0.0584(13) Uani 1 1 d . . .
H14 H 0.2878 0.7128 0.1356 0.070 Uiso 1 1 calc R . .
C15 C 0.1229(7) 0.8998(6) 0.0969(2) 0.0709(16) Uani 1 1 d . . .
H15 H 0.0233 0.8714 0.0881 0.085 Uiso 1 1 calc R . .
C16 C 0.1128(6) 1.0344(6) 0.0820(2) 0.0680(15) Uani 1 1 d . . .
H16 H 0.0057 1.0975 0.0631 0.082 Uiso 1 1 calc R . .
C17 C 0.2580(6) 1.0790(4) 0.0944(2) 0.0482(12) Uani 1 1 d . . .
H17 H 0.2491 1.1717 0.0844 0.058 Uiso 1 1 calc R . .
C18 C 0.4181(5) 0.9843(4) 0.12212(17) 0.0351(10) Uani 1 1 d . . .
C19 C 0.5813(5) 1.1495(4) 0.11348(18) 0.0353(10) Uani 1 1 d . . .
C20 C 0.6228(6) 1.1754(4) 0.0530(2) 0.0465(11) Uani 1 1 d . . .
H20 H 0.6339 1.1099 0.0272 0.056 Uiso 1 1 calc R . .
C21 C 0.6475(6) 1.3007(5) 0.0320(2) 0.0511(12) Uani 1 1 d . . .
H21 H 0.6740 1.3212 -0.0085 0.061 Uiso 1 1 calc R . .
C22 C 0.6330(6) 1.3941(5) 0.0707(2) 0.0546(13) Uani 1 1 d . . .
H22 H 0.6538 1.4771 0.0562 0.065 Uiso 1 1 calc R . .
C23 C 0.5885(6) 1.3702(4) 0.1307(2) 0.0502(12) Uani 1 1 d . . .
H23 H 0.5795 1.4358 0.1564 0.060 Uiso 1 1 calc R . .
C24 C 0.5571(5) 1.2456(4) 0.15245(19) 0.0393(10) Uani 1 1 d . . .
C25 C 0.4548(6) 1.2965(5) 0.25689(19) 0.0444(11) Uani 1 1 d . . .
C26 C 0.3418(6) 1.2841(4) 0.3623(2) 0.0472(11) Uani 1 1 d . . .
C27 C 0.2719(7) 1.4253(5) 0.3657(2) 0.0664(15) Uani 1 1 d . . .
H27 H 0.2736 1.4890 0.3322 0.080 Uiso 1 1 calc R . .
C28 C 0.1998(8) 1.4693(5) 0.4197(2) 0.0733(16) Uani 1 1 d . . .
H28 H 0.1511 1.5638 0.4229 0.088 Uiso 1 1 calc R . .
C29 C 0.1997(8) 1.3743(6) 0.4689(2) 0.0739(16) Uani 1 1 d . . .
H29 H 0.1532 1.4062 0.5054 0.089 Uiso 1 1 calc R . .
C30 C 0.3334(7) 1.1964(5) 0.4142(2) 0.0595(13) Uani 1 1 d . . .
H30 H 0.3801 1.1013 0.4122 0.071 Uiso 1 1 calc R . .
C31 C 0.1931(8) -0.2265(5) 0.2917(3) 0.096(2) Uani 1 1 d . . .
H31A H 0.0997 -0.2713 0.2916 0.143 Uiso 1 1 calc R . .
H31B H 0.2298 -0.2300 0.3323 0.143 Uiso 1 1 calc R . .
H31C H 0.3012 -0.2733 0.2687 0.143 Uiso 1 1 calc R . .
C32 C -0.0780(7) -0.0334(6) 0.2439(3) 0.097(2) Uani 1 1 d . . .
H32A H -0.1296 -0.1079 0.2511 0.145 Uiso 1 1 calc R . .
H32B H -0.0800 -0.0016 0.2015 0.145 Uiso 1 1 calc R . .
H32C H -0.1520 0.0417 0.2652 0.145 Uiso 1 1 calc R . .
C33 C 0.2162(8) 0.0011(5) 0.2601(2) 0.0577(13) Uani 1 1 d . . .
H33 H 0.1595 0.0915 0.2419 0.069 Uiso 1 1 calc R . .
N1 N 0.8641(6) 0.1098(4) 0.4158(2) 0.0778(13) Uani 1 1 d . . .
N2 N 0.8028(5) 0.4534(4) 0.32925(16) 0.0504(10) Uani 1 1 d . . .
H2A H 0.7510 0.5372 0.3372 0.060 Uiso 1 1 calc R . .
N3 N 0.8396(5) 0.5636(3) 0.23746(16) 0.0537(10) Uani 1 1 d . . .
H3A H 0.7896 0.6369 0.2549 0.064 Uiso 1 1 calc R . .
N4 N 0.5070(5) 1.2099(3) 0.21229(15) 0.0468(10) Uani 1 1 d . . .
H4 H 0.5091 1.1257 0.2223 0.056 Uiso 1 1 calc R . .
N5 N 0.4149(5) 1.2244(4) 0.31054(15) 0.0505(10) Uani 1 1 d . . .
H5A H 0.4371 1.1366 0.3117 0.061 Uiso 1 1 calc R . .
N6 N 0.2635(6) 1.2376(4) 0.46666(18) 0.0660(12) Uani 1 1 d . . .
N7 N 0.1150(6) -0.0824(4) 0.26499(18) 0.0618(11) Uani 1 1 d . . .
O1 O 0.9610(5) 0.3284(3) 0.25433(14) 0.0715(11) Uani 1 1 d . . .
O2 O 0.5813(4) 0.7556(3) 0.16973(12) 0.0504(8) Uani 1 1 d . . .
O1W O 0.6547(7) -0.2557(4) 0.3387(2) 0.0995(14) Uani 1 1 d D . .
O3 O 0.5699(4) 1.0184(3) 0.13685(12) 0.0425(7) Uani 1 1 d . . .
O2W O 0.8381(8) -0.1561(5) 0.41344(19) 0.1083(16) Uani 1 1 d D . .
O4 O 0.4493(5) 1.4143(3) 0.25032(14) 0.0675(10) Uani 1 1 d . . .
O5 O 0.3785(5) -0.0294(3) 0.27732(16) 0.0644(10) Uani 1 1 d . . .
H2W H 0.714(9) -0.220(9) 0.367(3) 0.20(4) Uiso 1 1 d D . .
H4W H 0.552(6) -0.189(5) 0.326(3) 0.12(3) Uiso 1 1 d D . .
H3W H 0.787(9) -0.165(6) 0.4500(16) 0.14(3) Uiso 1 1 d D . .
H1W H 0.854(13) -0.075(5) 0.402(3) 0.23(5) Uiso 1 1 d D . .

loop_
_atom_site_aniso_label
_atom_site_aniso_U_11
_atom_site_aniso_U_22
_atom_site_aniso_U_33
_atom_site_aniso_U_23
_atom_site_aniso_U_13
_atom_site_aniso_U_12
C1 0.092(4) 0.077(4) 0.059(4) 0.013(3) -0.002(3) -0.032(3)
C2 0.104(5) 0.081(4) 0.046(3) -0.009(3) 0.006(3) -0.033(4)
C3 0.082(4) 0.056(3) 0.054(3) -0.006(3) -0.004(3) -0.017(3)
C4 0.052(3) 0.041(3) 0.048(3) -0.004(2) -0.007(2) -0.008(2)
C5 0.085(4) 0.049(3) 0.054(3) 0.002(3) 0.013(3) -0.016(3)
C6 0.055(3) 0.035(3) 0.051(3) 0.001(2) -0.008(2) -0.005(2)
C7 0.046(3) 0.034(2) 0.047(3) -0.007(2) -0.002(2) -0.010(2)
C8 0.042(3) 0.056(3) 0.062(3) -0.006(3) 0.003(2) -0.001(2)
C9 0.044(3) 0.059(3) 0.063(4) -0.014(3) 0.010(3) -0.017(2)
C10 0.049(3) 0.049(3) 0.050(3) -0.008(2) 0.004(2) -0.021(2)
C11 0.041(3) 0.037(2) 0.044(3) -0.008(2) 0.006(2) -0.014(2)
C12 0.043(3) 0.025(2) 0.047(3) -0.008(2) 0.009(2) -0.014(2)
C13 0.046(3) 0.030(2) 0.042(3) -0.004(2) 0.008(2) -0.011(2)
C14 0.066(3) 0.046(3) 0.074(4) -0.011(3) 0.011(3) -0.033(3)
C15 0.046(3) 0.083(4) 0.097(4) -0.019(3) 0.001(3) -0.037(3)
C16 0.041(3) 0.075(4) 0.093(4) -0.006(3) -0.010(3) -0.025(3)
C17 0.034(3) 0.038(2) 0.070(3) -0.003(2) -0.008(2) -0.009(2)
C18 0.030(2) 0.039(2) 0.037(2) -0.013(2) 0.0045(19) -0.0102(19)
C19 0.030(2) 0.036(2) 0.042(3) -0.002(2) -0.006(2) -0.0135(18)
C20 0.041(3) 0.049(3) 0.051(3) -0.007(2) -0.003(2) -0.015(2)
C21 0.050(3) 0.055(3) 0.050(3) 0.002(3) 0.004(2) -0.024(2)
C22 0.054(3) 0.042(3) 0.070(4) 0.006(3) 0.001(3) -0.024(2)
C23 0.060(3) 0.048(3) 0.049(3) -0.008(2) 0.006(2) -0.027(2)
C24 0.032(2) 0.039(2) 0.046(3) -0.004(2) -0.006(2) -0.0099(19)
C25 0.045(3) 0.040(3) 0.046(3) -0.006(2) -0.006(2) -0.011(2)
C26 0.052(3) 0.041(3) 0.048(3) -0.005(2) 0.005(2) -0.016(2)
C27 0.091(4) 0.045(3) 0.059(4) -0.010(3) 0.013(3) -0.017(3)
C28 0.092(4) 0.053(3) 0.070(4) -0.014(3) 0.022(3) -0.019(3)
C29 0.089(4) 0.068(4) 0.061(4) -0.022(3) 0.023(3) -0.018(3)
C30 0.073(3) 0.046(3) 0.055(3) -0.007(3) 0.005(3) -0.014(3)
C31 0.087(4) 0.058(4) 0.138(6) 0.017(4) -0.014(4) -0.028(3)
C32 0.058(4) 0.116(5) 0.103(5) 0.002(4) 0.000(3) -0.018(3)
C33 0.071(4) 0.031(3) 0.057(3) -0.001(2) 0.017(3) -0.003(3)
N1 0.097(4) 0.061(3) 0.065(3) 0.006(3) 0.012(3) -0.020(3)
N2 0.062(3) 0.036(2) 0.044(2) 0.0009(19) -0.005(2) -0.0066(18)
N3 0.075(3) 0.034(2) 0.044(2) -0.0077(18) 0.001(2) -0.0055(19)
N4 0.059(2) 0.034(2) 0.049(2) -0.0078(18) 0.0036(19) -0.0174(18)
N5 0.069(3) 0.037(2) 0.041(2) -0.0069(18) 0.0029(19) -0.0119(19)
N6 0.076(3) 0.071(3) 0.050(3) -0.014(2) 0.015(2) -0.022(2)
N7 0.057(3) 0.046(2) 0.075(3) 0.000(2) 0.001(2) -0.011(2)
O1 0.096(3) 0.0362(19) 0.062(2) -0.0012(17) 0.015(2) 0.0005(18)
O2 0.056(2) 0.0357(16) 0.0469(19) -0.0032(14) 0.0080(16) 0.0000(15)
O1W 0.106(4) 0.048(2) 0.135(4) -0.025(3) -0.034(3) -0.003(2)
O3 0.0426(17) 0.0347(16) 0.0505(19) 0.0012(14) -0.0093(14) -0.0143(13)
O2W 0.198(5) 0.093(3) 0.057(3) -0.012(2) 0.014(3) -0.078(4)
O4 0.102(3) 0.042(2) 0.064(2) -0.0139(17) 0.0195(19) -0.0320(19)
O5 0.066(2) 0.0394(19) 0.084(3) -0.0056(17) -0.007(2) -0.0125(17)

loop_
_atom_type_symbol
_atom_type_description
_atom_type_scat_dispersion_real
_atom_type_scat_dispersion_imag
_atom_type_scat_source
C C 0.0033 0.0016 'International Tables Vol C Tables 4.2.6.8 and 6.1.1.4'
H H 0.0000 0.0000 'International Tables Vol C Tables 4.2.6.8 and 6.1.1.4'
N N 0.0061 0.0033 'International Tables Vol C Tables 4.2.6.8 and 6.1.1.4'
O O 0.0106 0.0060 'International Tables Vol C Tables 4.2.6.8 and 6.1.1.4'

loop_
_geom_angle_atom_site_label_1
_geom_angle_atom_site_label_2
_geom_angle_atom_site_label_3
_geom_angle
_geom_angle_site_symmetry_1
_geom_angle_site_symmetry_3
N1 C1 C2 121.7(5) . .
N1 C1 H1 119.1 . .
C2 C1 H1 119.1 . .
C3 C2 C1 118.8(5) . .
C3 C2 H2 120.6 . .
C1 C2 H2 120.6 . .
C2 C3 C4 120.7(5) . .
C2 C3 H3 119.7 . .
C4 C3 H3 119.7 . .
C3 C4 C5 116.7(5) . .
C3 C4 N2 118.9(4) . .
C5 C4 N2 124.4(4) . .
N1 C5 C4 122.9(5) . .
N1 C5 H5 118.6 . .
C4 C5 H5 118.6 . .
O1 C6 N3 123.6(4) . .
O1 C6 N2 124.8(4) . .
N3 C6 N2 111.6(4) . .
C8 C7 C12 117.9(4) . .
C8 C7 N3 123.5(4) . .
C12 C7 N3 118.6(4) . .
C9 C8 C7 120.4(4) . .
C9 C8 H8 119.8 . .
C7 C8 H8 119.8 . .
C10 C9 C8 120.6(4) . .
C10 C9 H9 119.7 . .
C8 C9 H9 119.7 . .
C11 C10 C9 119.6(4) . .
C11 C10 H10 120.2 . .
C9 C10 H10 120.2 . .
C12 C11 C10 119.5(4) . .
C12 C11 H11 120.2 . .
C10 C11 H11 120.2 . .
C11 C12 C7 121.9(4) . .
C11 C12 O2 124.0(4) . .
C7 C12 O2 114.1(4) . .
C14 C13 C18 120.4(4) . .
C14 C13 O2 120.4(4) . .
C18 C13 O2 118.9(4) . .
C13 C14 C15 119.7(4) . .
C13 C14 H14 120.1 . .
C15 C14 H14 120.1 . .
C16 C15 C14 120.0(5) . .
C16 C15 H15 120.0 . .
C14 C15 H15 120.0 . .
C15 C16 C17 121.1(5) . .
C15 C16 H16 119.4 . .
C17 C16 H16 119.4 . .
C16 C17 C18 119.3(4) . .
C16 C17 H17 120.4 . .
C18 C17 H17 120.4 . .
O3 C18 C13 116.8(4) . .
O3 C18 C17 123.8(4) . .
C13 C18 C17 119.4(4) . .
C24 C19 C20 122.4(4) . .
C24 C19 O3 118.2(4) . .
C20 C19 O3 119.4(4) . .
C21 C20 C19 118.5(4) . .
C21 C20 H20 120.8 . .
C19 C20 H20 120.8 . .
C22 C21 C20 119.7(4) . .
C22 C21 H21 120.1 . .
C20 C21 H21 120.1 . .
C21 C22 C23 122.2(4) . .
C21 C22 H22 118.9 . .
C23 C22 H22 118.9 . .
C22 C23 C24 118.9(4) . .
C22 C23 H23 120.6 . .
C24 C23 H23 120.6 . .
C19 C24 C23 118.2(4) . .
C19 C24 N4 117.3(4) . .
C23 C24 N4 124.4(4) . .
O4 C25 N4 124.4(4) . .
O4 C25 N5 125.2(4) . .
N4 C25 N5 110.3(4) . .
C30 C26 C27 117.1(4) . .
C30 C26 N5 117.8(4) . .
C27 C26 N5 125.1(4) . .
C28 C27 C26 118.7(5) . .
C28 C27 H27 120.7 . .
C26 C27 H27 120.7 . .
C29 C28 C27 120.0(5) . .
C29 C28 H28 120.0 . .
C27 C28 H28 120.0 . .
N6 C29 C28 122.7(5) . .
N6 C29 H29 118.7 . .
C28 C29 H29 118.7 . .
N6 C30 C26 124.9(4) . .
N6 C30 H30 117.5 . .
C26 C30 H30 117.5 . .
N7 C31 H31A 109.5 . .
N7 C31 H31B 109.5 . .
H31A C31 H31B 109.5 . .
N7 C31 H31C 109.5 . .
H31A C31 H31C 109.5 . .
H31B C31 H31C 109.5 . .
N7 C32 H32A 109.5 . .
N7 C32 H32B 109.5 . .
H32A C32 H32B 109.5 . .
N7 C32 H32C 109.5 . .
H32A C32 H32C 109.5 . .
H32B C32 H32C 109.5 . .
O5 C33 N7 126.0(4) . .
O5 C33 H33 117.0 . .
N7 C33 H33 117.0 . .
C1 N1 C5 119.1(5) . .
C6 N2 C4 127.8(4) . .
C6 N2 H2A 116.1 . .
C4 N2 H2A 116.1 . .
C6 N3 C7 125.4(4) . .
C6 N3 H3A 117.3 . .
C7 N3 H3A 117.3 . .
C25 N4 C24 126.7(4) . .
C25 N4 H4 116.6 . .
C24 N4 H4 116.6 . .
C26 N5 C25 124.8(4) . .
C26 N5 H5A 117.6 . .
C25 N5 H5A 117.6 . .
C30 N6 C29 116.7(4) . .
C33 N7 C31 121.0(4) . .
C33 N7 C32 121.0(4) . .
C31 N7 C32 118.0(5) . .
C13 O2 C12 119.3(3) . .
H2W O1W H4W 108(5) . .
C18 O3 C19 118.7(3) . .
H3W O2W H1W 114(3) . .

loop_
_geom_bond_atom_site_label_1
_geom_bond_atom_site_label_2
_geom_bond_distance
_geom_bond_site_symmetry_2
C1 N1 1.315(6) .
C1 C2 1.384(7) .
C1 H1 0.9300 .
C2 C3 1.366(7) .
C2 H2 0.9300 .
C3 C4 1.372(6) .
C3 H3 0.9300 .
C4 C5 1.389(6) .
C4 N2 1.392(5) .
C5 N1 1.338(6) .
C5 H5 0.9300 .
C6 O1 1.215(5) .
C6 N3 1.360(5) .
C6 N2 1.369(5) .
C7 C8 1.385(6) .
C7 C12 1.388(5) .
C7 N3 1.409(5) .
C8 C9 1.379(6) .
C8 H8 0.9300 .
C9 C10 1.380(6) .
C9 H9 0.9300 .
C10 C11 1.377(5) .
C10 H10 0.9300 .
C11 C12 1.370(5) .
C11 H11 0.9300 .
C12 O2 1.396(4) .
C13 C14 1.365(6) .
C13 C18 1.385(5) .
C13 O2 1.390(5) .
C14 C15 1.382(7) .
C14 H14 0.9300 .
C15 C16 1.356(7) .
C15 H15 0.9300 .
C16 C17 1.373(6) .
C16 H16 0.9300 .
C17 C18 1.386(5) .
C17 H17 0.9300 .
C18 O3 1.370(4) .
C19 C24 1.371(5) .
C19 C20 1.383(5) .
C19 O3 1.406(4) .
C20 C21 1.378(6) .
C20 H20 0.9300 .
C21 C22 1.358(6) .
C21 H21 0.9300 .
C22 C23 1.376(6) .
C22 H22 0.9300 .
C23 C24 1.397(6) .
C23 H23 0.9300 .
C24 N4 1.405(5) .
C25 O4 1.189(5) .
C25 N4 1.386(5) .
C25 N5 1.395(5) .
C26 C30 1.382(6) .
C26 C27 1.383(6) .
C26 N5 1.388(5) .
C27 C28 1.372(6) .
C27 H27 0.9300 .
C28 C29 1.368(7) .
C28 H28 0.9300 .
C29 N6 1.334(6) .
C29 H29 0.9300 .
C30 N6 1.328(5) .
C30 H30 0.9300 .
C31 N7 1.455(6) .
C31 H31A 0.9600 .
C31 H31B 0.9600 .
C31 H31C 0.9600 .
C32 N7 1.453(6) .
C32 H32A 0.9600 .
C32 H32B 0.9600 .
C32 H32C 0.9600 .
C33 O5 1.226(6) .
C33 N7 1.315(6) .
C33 H33 0.9300 .
N2 H2A 0.8600 .
N3 H3A 0.8600 .
N4 H4 0.8600 .
N5 H5A 0.8600 .
O1W H2W 0.97(6) .
O1W H4W 0.88(2) .
O2W H3W 0.891(19) .
O2W H1W 0.88(2) .
